data_4507490
loop_
_publ_author_name
'Thompson, Laura J.'
'Elias, Norhanida'
'Male, Louise'
'Tremayne, Maryjane'

_publ_section_title
;
 Supramolecular Behavior of Adenine with Succinic, Fumaric, and Maleic
 Acids: Tautomerism, Cocrystallization, Salt Formation, and Solvation
;
_journal_issue 4
_journal_name_full 'Crystal Growth &amp; Design'
_journal_page_first 1464
_journal_paper_doi 10.1021/cg301561j
_journal_volume 13
_journal_year 2013
_chemical_formula_moiety 'C5 H6 N5, C4 H3 O4'
_chemical_formula_sum 'C9 H9 N5 O4'
_chemical_formula_weight 251.21
_chemical_name_systematic
;
Adenine:fumaric acid
;
_space_group_IT_number 14
_symmetry_cell_setting monoclinic
_symmetry_space_group_name_Hall '-P 2ybc'
_symmetry_space_group_name_H-M 'P 1 21/c 1'
_atom_sites_solution_hydrogens geom
_atom_sites_solution_primary direct
_atom_sites_solution_secondary difmap
_audit_creation_method SHELXL-97
_cell_angle_alpha 90.00
_cell_angle_beta 94.633(3)
_cell_angle_gamma 90.00
_cell_formula_units_Z 4
_cell_length_a 3.61600(10)
_cell_length_b 13.0730(6)
_cell_length_c 22.0296(9)
_cell_measurement_reflns_used 15560
_cell_measurement_temperature 120(2)
_cell_measurement_theta_max 27.48
_cell_measurement_theta_min 2.91
_cell_volume 1037.98(7)
_computing_cell_refinement 'DENZO (Otwinowski & Minor, 1997) & COLLECT (Hooft, R.W.W., 1998)'
_computing_data_collection 'COLLECT (Hooft, R.W.W., 1998)'
_computing_data_reduction 'DENZO (Otwinowski & Minor, 1997) & COLLECT (Hooft, R.W.W., 1998)'
_computing_molecular_graphics 'Ortep-3 for Windows (Farrugia, 1997)'
_computing_publication_material 'WinGX (Farrugia, 1999)'
_computing_structure_refinement 'SHELXL-97 (Sheldrick, 2008)'
_computing_structure_solution 'SHELXS-97 (Sheldrick, 2008)'
_diffrn_ambient_temperature 120(2)
_diffrn_detector_area_resol_mean '4096x4096pixels / 62x62mm'
_diffrn_measured_fraction_theta_full 0.996
_diffrn_measured_fraction_theta_max 0.996
_diffrn_measurement_device_type 'Bruker-Nonius APEX II CCD camera on \k-goniostat'
_diffrn_measurement_method '\f & \w scans'
_diffrn_radiation_monochromator '10cm confocal mirrors'
_diffrn_radiation_source 'Bruker-Nonius FR591 rotating anode'
_diffrn_radiation_type MoK\a
_diffrn_radiation_wavelength 0.71073
_diffrn_reflns_av_R_equivalents 0.0778
_diffrn_reflns_av_sigmaI/netI 0.0552
_diffrn_reflns_limit_h_max 4
_diffrn_reflns_limit_h_min -4
_diffrn_reflns_limit_k_max 15
_diffrn_reflns_limit_k_min -15
_diffrn_reflns_limit_l_max 26
_diffrn_reflns_limit_l_min -26
_diffrn_reflns_number 10663
_diffrn_reflns_theta_full 25.02
_diffrn_reflns_theta_max 25.02
_diffrn_reflns_theta_min 3.25
_exptl_absorpt_coefficient_mu 0.130
_exptl_absorpt_correction_T_max 0.9987
_exptl_absorpt_correction_T_min 0.9795
_exptl_absorpt_correction_type multi-scan
_exptl_absorpt_process_details 'SADABS 2007/2 (Sheldrick, G.M., 2007)'
_exptl_crystal_colour Colourless
_exptl_crystal_density_diffrn 1.608
_exptl_crystal_density_method 'not measured'
_exptl_crystal_description Needle
_exptl_crystal_F_000 520
_exptl_crystal_size_max 0.16
_exptl_crystal_size_mid 0.02
_exptl_crystal_size_min 0.01
_refine_diff_density_max 0.313
_refine_diff_density_min -0.283
_refine_diff_density_rms 0.070
_refine_ls_extinction_method none
_refine_ls_goodness_of_fit_ref 1.093
_refine_ls_hydrogen_treatment constr
_refine_ls_matrix_type full
_refine_ls_number_parameters 165
_refine_ls_number_reflns 1872
_refine_ls_number_restraints 0
_refine_ls_restrained_S_all 1.093
_refine_ls_R_factor_all 0.0792
_refine_ls_R_factor_gt 0.0552
_refine_ls_shift/su_max 0.000
_refine_ls_shift/su_mean 0.000
_refine_ls_structure_factor_coef Fsqd
_refine_ls_weighting_details 'calc w=1/[\s^2^(Fo^2^)+(0.0146P)^2^+1.8927P] where P=(Fo^2^+2Fc^2^)/3'
_refine_ls_weighting_scheme calc
_refine_ls_wR_factor_gt 0.1045
_refine_ls_wR_factor_ref 0.1183
_reflns_number_gt 1550
_reflns_number_total 1872
_reflns_threshold_expression >2\s(I)
_cod_data_source_file cg301561j_si_004.cif
_cod_data_source_block 2
_cod_depositor_comments
;
The following automatic conversions were performed:

'_symmetry_cell_setting' value 'Monoclinic' changed to 'monoclinic'
according to /home/saulius/struct/CIF-dictionaries/cif_core.dic
dictionary named 'cif_core.dic' version 2.4.2 from
2011-04-26.

'_exptl_absorpt_correction_type' value 'Multi-scan'
changed to 'multi-scan' according to
/home/saulius/struct/CIF-dictionaries/cif_core.dic dictionary named
'cif_core.dic' version 2.4.2 from 2011-04-26.

Automatic conversion script
Id: cif_fix_values 1891 2012-01-12 08:04:46Z andrius 
;
_cod_original_sg_symbol_H-M 'P 2(1)/c'
_cod_database_code 4507490

loop_
_symmetry_equiv_pos_as_xyz
'x, y, z'
'-x, y+1/2, -z+1/2'
'-x, -y, -z'
'x, -y-1/2, z-1/2'

loop_
_atom_site_label
_atom_site_type_symbol
_atom_site_fract_x
_atom_site_fract_y
_atom_site_fract_z
_atom_site_U_iso_or_equiv
_atom_site_adp_type
_atom_site_occupancy
_atom_site_symmetry_multiplicity
_atom_site_calc_flag
_atom_site_refinement_flags
C2 C -0.1779(11) 0.8294(3) 0.42016(17) 0.0237(9) Uani 1 1 d .
H2 H -0.2035 0.8471 0.3782 0.028 Uiso 1 1 calc R
C4 C -0.2399(10) 0.8625(3) 0.51771(17) 0.0207(8) Uani 1 1 d .
C5 C -0.0865(11) 0.7705(3) 0.53760(16) 0.0196(8) Uani 1 1 d .
C6 C 0.0317(11) 0.7023(3) 0.49448(17) 0.0210(8) Uani 1 1 d .
C8 C -0.2194(12) 0.8496(3) 0.61653(18) 0.0261(9) Uani 1 1 d .
H8 H -0.2479 0.8671 0.6577 0.031 Uiso 1 1 calc R
N1 N -0.0261(9) 0.7378(2) 0.43519(14) 0.0223(7) Uani 1 1 d .
H1 H 0.0402 0.6982 0.4056 0.027 Uiso 1 1 calc R
N3 N -0.2933(9) 0.8964(2) 0.45899(14) 0.0219(7) Uani 1 1 d .
N6 N 0.1838(9) 0.6125(2) 0.50495(14) 0.0232(7) Uani 1 1 d .
H6A H 0.2489 0.5750 0.4744 0.028 Uiso 1 1 calc R
H6B H 0.2210 0.5897 0.5425 0.028 Uiso 1 1 calc R
N7 N -0.0759(9) 0.7627(2) 0.60020(14) 0.0248(8) Uani 1 1 d .
N9 N -0.3244(9) 0.9129(2) 0.56860(13) 0.0234(7) Uani 1 1 d .
H9 H -0.4260 0.9738 0.5705 0.028 Uiso 1 1 calc R
C10 C 0.3786(11) 0.5482(3) 0.35346(16) 0.0198(9) Uani 1 1 d .
C11 C 0.4864(10) 0.4916(3) 0.29892(16) 0.0201(8) Uani 1 1 d .
H11 H 0.4851 0.5271 0.2613 0.024 Uiso 1 1 calc R
C12 C 0.5834(11) 0.3946(3) 0.30052(17) 0.0234(9) Uani 1 1 d .
H12 H 0.5946 0.3595 0.3384 0.028 Uiso 1 1 calc R
C13 C 0.6759(11) 0.3379(3) 0.24555(17) 0.0218(9) Uani 1 1 d .
O10 O 0.2165(8) 0.63430(18) 0.34352(11) 0.0228(6) Uani 1 1 d .
O11 O 0.4434(8) 0.51070(19) 0.40521(11) 0.0269(7) Uani 1 1 d .
O13 O 0.7000(9) 0.2381(2) 0.25534(11) 0.0336(8) Uani 1 1 d .
H13 H 0.7439 0.2083 0.2229 0.050 Uiso 1 1 calc R
O14 O 0.7193(8) 0.3779(2) 0.19685(12) 0.0290(7) Uani 1 1 d .

loop_
_atom_site_aniso_label
_atom_site_aniso_U_11
_atom_site_aniso_U_22
_atom_site_aniso_U_33
_atom_site_aniso_U_23
_atom_site_aniso_U_13
_atom_site_aniso_U_12
C2 0.021(2) 0.025(2) 0.025(2) 0.0000(17) 0.0017(18) -0.0051(17)
C4 0.0153(19) 0.018(2) 0.028(2) 0.0005(16) 0.0011(16) -0.0030(17)
C5 0.018(2) 0.0192(19) 0.021(2) -0.0023(16) 0.0012(16) -0.0010(16)
C6 0.0169(19) 0.019(2) 0.027(2) 0.0012(16) -0.0009(17) -0.0004(16)
C8 0.030(2) 0.024(2) 0.024(2) 0.0012(17) 0.0024(18) 0.0012(19)
N1 0.0236(18) 0.0197(16) 0.0233(17) -0.0042(13) 0.0008(15) 0.0005(15)
N3 0.0213(17) 0.0212(17) 0.0240(17) -0.0044(13) 0.0068(14) -0.0012(14)
N6 0.0313(19) 0.0179(17) 0.0207(17) -0.0004(13) 0.0040(15) 0.0036(16)
N7 0.0268(18) 0.0236(18) 0.0242(18) 0.0034(14) 0.0033(15) -0.0005(15)
N9 0.0244(17) 0.0191(16) 0.0268(18) 0.0014(14) 0.0032(15) 0.0039(15)
C10 0.023(2) 0.0156(19) 0.021(2) 0.0022(15) 0.0033(17) -0.0022(16)
C11 0.021(2) 0.023(2) 0.0167(19) -0.0008(16) 0.0036(16) 0.0007(17)
C12 0.024(2) 0.027(2) 0.019(2) 0.0002(16) -0.0011(18) 0.0019(19)
C13 0.023(2) 0.024(2) 0.019(2) -0.0045(16) -0.0014(16) -0.0006(18)
O10 0.0321(15) 0.0154(13) 0.0212(13) 0.0036(11) 0.0036(12) 0.0027(13)
O11 0.0368(16) 0.0257(15) 0.0185(14) 0.0030(11) 0.0033(13) 0.0094(14)
O13 0.058(2) 0.0228(14) 0.0212(15) -0.0078(12) 0.0076(15) 0.0046(15)
O14 0.0361(17) 0.0271(16) 0.0245(15) -0.0027(13) 0.0070(14) 0.0010(14)

loop_
_atom_type_symbol
_atom_type_description
_atom_type_scat_dispersion_real
_atom_type_scat_dispersion_imag
_atom_type_scat_source
C C 0.0033 0.0016 'International Tables Vol C Tables 4.2.6.8 and 6.1.1.4'
H H 0.0000 0.0000 'International Tables Vol C Tables 4.2.6.8 and 6.1.1.4'
N N 0.0061 0.0033 'International Tables Vol C Tables 4.2.6.8 and 6.1.1.4'
O O 0.0106 0.0060 'International Tables Vol C Tables 4.2.6.8 and 6.1.1.4'

loop_
_geom_angle_atom_site_label_1
_geom_angle_atom_site_label_2
_geom_angle_atom_site_label_3
_geom_angle
N3 C2 N1 125.2(4)
N3 C2 H2 117.4
N1 C2 H2 117.4
N9 C4 N3 127.0(3)
N9 C4 C5 105.8(3)
N3 C4 C5 127.2(3)
N7 C5 C4 111.1(3)
N7 C5 C6 130.4(4)
C4 C5 C6 118.6(3)
N6 C6 N1 119.7(3)
N6 C6 C5 126.9(4)
N1 C6 C5 113.4(3)
N7 C8 N9 113.7(3)
N7 C8 H8 123.1
N9 C8 H8 123.1
C2 N1 C6 123.8(3)
C2 N1 H1 118.1
C6 N1 H1 118.1
C2 N3 C4 111.9(3)
C6 N6 H6A 120.0
C6 N6 H6B 120.0
H6A N6 H6B 120.0
C8 N7 C5 103.3(3)
C4 N9 C8 106.1(3)
C4 N9 H9 126.9
C8 N9 H9 126.9
O11 C10 O10 123.5(3)
O11 C10 C11 120.1(3)
O10 C10 C11 116.4(3)
C12 C11 C10 122.9(4)
C12 C11 H11 118.5
C10 C11 H11 118.5
C11 C12 C13 122.5(4)
C11 C12 H12 118.7
C13 C12 H12 118.7
O14 C13 O13 123.8(3)
O14 C13 C12 124.1(3)
O13 C13 C12 112.1(3)
C13 O13 H13 109.5

loop_
_geom_bond_atom_site_label_1
_geom_bond_atom_site_label_2
_geom_bond_distance
C2 N3 1.315(5)
C2 N1 1.348(5)
C2 H2 0.9500
C4 N9 1.356(5)
C4 N3 1.366(5)
C4 C5 1.381(5)
C5 N7 1.380(4)
C5 C6 1.395(5)
C6 N6 1.309(5)
C6 N1 1.386(5)
C8 N7 1.311(5)
C8 N9 1.370(5)
C8 H8 0.9500
N1 H1 0.8800
N6 H6A 0.8800
N6 H6B 0.8800
N9 H9 0.8800
C10 O11 1.246(4)
C10 O10 1.280(4)
C10 C11 1.489(5)
C11 C12 1.316(5)
C11 H11 0.9500
C12 C13 1.481(5)
C12 H12 0.9500
C13 O14 1.215(4)
C13 O13 1.324(4)
O13 H13 0.8400

loop_
_geom_hbond_atom_site_label_D
_geom_hbond_atom_site_label_H
_geom_hbond_atom_site_label_A
_geom_hbond_distance_DH
_geom_hbond_distance_HA
_geom_hbond_distance_DA
_geom_hbond_angle_DHA
_geom_hbond_site_symmetry_A
N9 H9 N3 0.88 2.06 2.892(4) 158.5 3_476
N6 H6A O11 0.88 1.92 2.795(4) 170.9 .
N6 H6B O11 0.88 2.07 2.810(4) 140.8 3_666
N1 H1 O10 0.88 1.77 2.639(4) 171.3 .
O13 H13 O10 0.84 1.77 2.604(3) 172.0 2_645

loop_
_geom_torsion_atom_site_label_1
_geom_torsion_atom_site_label_2
_geom_torsion_atom_site_label_3
_geom_torsion_atom_site_label_4
_geom_torsion
N9 C4 C5 N7 0.3(4)
N3 C4 C5 N7 179.8(4)
N9 C4 C5 C6 -179.4(3)
N3 C4 C5 C6 0.1(6)
N7 C5 C6 N6 0.1(7)
C4 C5 C6 N6 179.7(4)
N7 C5 C6 N1 -180.0(4)
C4 C5 C6 N1 -0.4(5)
N3 C2 N1 C6 -0.6(6)
N6 C6 N1 C2 -179.4(4)
C5 C6 N1 C2 0.6(5)
N1 C2 N3 C4 0.3(5)
N9 C4 N3 C2 179.4(4)
C5 C4 N3 C2 -0.1(6)
N9 C8 N7 C5 0.4(5)
C4 C5 N7 C8 -0.4(4)
C6 C5 N7 C8 179.2(4)
N3 C4 N9 C8 -179.6(4)
C5 C4 N9 C8 0.0(4)
N7 C8 N9 C4 -0.3(5)
O11 C10 C11 C12 13.6(6)
O10 C10 C11 C12 -165.6(4)
C10 C11 C12 C13 177.5(4)
C11 C12 C13 O14 10.3(6)
C11 C12 C13 O13 -168.7(4)
